data_7249356
loop_
_publ_author_name
'Munthikkot, Shilpa'
'Tothadi, Srinu'
'Joseph, Sumy'

_publ_section_title
;
 Photoinduced irreversible transformation from elastic to bent brittle
 crystals: importance of the reaction pathway in the irreversibility of
 the molecular movement
;
_journal_issue 42
_journal_name_full CrystEngComm
_journal_page_first 6065
_journal_page_last 6074
_journal_paper_doi 10.1039/D4CE00875H
_journal_volume 26
_journal_year 2024
_chemical_formula_moiety 'C16 H16 O4 S'
_chemical_formula_sum 'C16 H16 O4 S'
_chemical_formula_weight 304.35
_space_group_crystal_system orthorhombic
_space_group_IT_number 33
_space_group_name_Hall 'P 2c -2n'
_space_group_name_H-M_alt 'P n a 21'
_atom_sites_solution_hydrogens geom
_audit_creation_date 2023-09-25
_audit_creation_method
;
Olex2 1.2
(compiled 2018.05.29 svn.r3508 for OlexSys, GUI svn.r5506)
;
_audit_update_record
;
2024-04-03 deposited with the CCDC.	2024-09-19 downloaded from the CCDC.
;
_cell_angle_alpha 90
_cell_angle_beta 90
_cell_angle_gamma 90
_cell_formula_units_Z 4
_cell_length_a 25.2752(12)
_cell_length_b 4.1184(2)
_cell_length_c 14.1008(6)
_cell_measurement_reflns_used 9930
_cell_measurement_temperature 298(2)
_cell_measurement_theta_max 24.072
_cell_measurement_theta_min 2.164
_cell_volume 1467.80(12)
_computing_cell_refinement 'SAINT V8.40B (?, 2016)'
_computing_data_reduction 'SAINT V8.40B (?, 2016)'
_computing_molecular_graphics 'Olex2 (Dolomanov et al., 2009)'
_computing_publication_material 'Olex2 (Dolomanov et al., 2009)'
_computing_structure_refinement 'ShelXL (Sheldrick, 2015)'
_computing_structure_solution 'SHELXT 2018/2 (Sheldrick, 2018)'
_diffrn_ambient_temperature 298
_diffrn_measured_fraction_theta_full 0.999
_diffrn_measured_fraction_theta_max 0.999
_diffrn_measurement_device_type 'Bruker D8 QUEST'
_diffrn_radiation_type MoK\a
_diffrn_radiation_wavelength 0.71073
_diffrn_reflns_av_R_equivalents 0.1135
_diffrn_reflns_av_unetI/netI 0.0343
_diffrn_reflns_Laue_measured_fraction_full 0.999
_diffrn_reflns_Laue_measured_fraction_max 0.999
_diffrn_reflns_limit_h_max 36
_diffrn_reflns_limit_h_min -36
_diffrn_reflns_limit_k_max 5
_diffrn_reflns_limit_k_min -5
_diffrn_reflns_limit_l_max 20
_diffrn_reflns_limit_l_min -20
_diffrn_reflns_number 101525
_diffrn_reflns_point_group_measured_fraction_full 0.999
_diffrn_reflns_point_group_measured_fraction_max 0.998
_diffrn_reflns_theta_full 25.242
_diffrn_reflns_theta_max 30.718
_diffrn_reflns_theta_min 2.164
_exptl_absorpt_coefficient_mu 0.233
_exptl_absorpt_correction_T_max 0.7461
_exptl_absorpt_correction_T_min 0.6837
_exptl_absorpt_correction_type multi-scan
_exptl_absorpt_process_details
'SADABS-2016/2 (Bruker,2016/2) was used for absorption correction. wR2(int) was 0.1032 before and 0.0768 after correction. The Ratio of minimum to maximum transmission is 0.9164. The \l/2 correction factor is Not present.'
_exptl_crystal_colour yellow
_exptl_crystal_colour_primary yellow
_exptl_crystal_density_diffrn 1.377
_exptl_crystal_description needle
_exptl_crystal_F_000 640
_exptl_crystal_size_max 0.15
_exptl_crystal_size_mid 0.07
_exptl_crystal_size_min 0.04
_refine_diff_density_max 0.289
_refine_diff_density_min -0.645
_refine_diff_density_rms 0.119
_refine_ls_abs_structure_details
;
 Flack x determined using 1094 quotients [(I+)-(I-)]/[(I+)+(I-)]
 (Parsons, Flack and Wagner, Acta Cryst. B69 (2013) 249-259).
;
_refine_ls_abs_structure_Flack 0.02(4)
_refine_ls_extinction_method none
_refine_ls_goodness_of_fit_ref 1.149
_refine_ls_hydrogen_treatment constr
_refine_ls_matrix_type full
_refine_ls_number_parameters 193
_refine_ls_number_reflns 4540
_refine_ls_number_restraints 1
_refine_ls_restrained_S_all 1.149
_refine_ls_R_factor_all 0.1224
_refine_ls_R_factor_gt 0.0497
_refine_ls_shift/su_max 0.000
_refine_ls_shift/su_mean 0.000
_refine_ls_structure_factor_coef Fsqd
_refine_ls_weighting_details 'w=1/[\s^2^(Fo^2^)+(0.0863P)^2^+0.3480P] where P=(Fo^2^+2Fc^2^)/3'
_refine_ls_weighting_scheme calc
_refine_ls_wR_factor_gt 0.1262
_refine_ls_wR_factor_ref 0.1904
_reflns_Friedel_coverage 0.929
_reflns_Friedel_fraction_full 0.999
_reflns_Friedel_fraction_max 0.998
_reflns_number_gt 2673
_reflns_number_total 4540
_reflns_threshold_expression 'I > 2\s(I)'
_cod_data_source_file d4ce00875h4.cif
_cod_data_source_block t3tp_2_0ma_a
_cod_depositor_comments 'Adding full bibliography for 7249356.cif.'
_cod_database_code 7249356
_shelx_shelxl_version_number 2018/3
_shelx_space_group_comment
;
The symmetry employed for this shelxl refinement is uniquely defined
by the following loop, which should always be used as a source of
symmetry information in preference to the above space-group names.
They are only intended as comments.
;
_shelx_estimated_absorpt_t_max 0.991
_shelx_estimated_absorpt_t_min 0.966
_olex2_refinement_description
;
1. Fixed Uiso
 At 1.2 times of:
  All C(H) groups
 At 1.5 times of:
  All C(H,H,H) groups
2.a Aromatic/amide H refined with riding coordinates:
 C1(H1), C4(H4), C5(H5), C7(H7), C11(H11), C12(H12), C13(H13)
2.b Idealised Me refined as rotating group:
 C10(H10A,H10B,H10C), C15(H15A,H15B,H15C), C16(H16A,H16B,H16C)
;
_olex2_submission_special_instructions 'No special instructions were received'

loop_
_space_group_symop_operation_xyz
'x, y, z'
'-x, -y, z+1/2'
'-x+1/2, y+1/2, z+1/2'
'x+1/2, -y+1/2, z'

loop_
_atom_site_label
_atom_site_type_symbol
_atom_site_fract_x
_atom_site_fract_y
_atom_site_fract_z
_atom_site_U_iso_or_equiv
_atom_site_adp_type
_atom_site_occupancy
_atom_site_site_symmetry_order
_atom_site_calc_flag
_atom_site_refinement_flags_posn
_atom_site_refinement_flags_adp
_atom_site_refinement_flags_occupancy
_atom_site_disorder_assembly
_atom_site_disorder_group
S1 S 0.25148(5) 0.9929(4) 0.21291(14) 0.0688(4) Uani 1 1 d . . . . .
O1 O 0.49875(12) 0.6622(9) 0.8126(2) 0.0548(8) Uani 1 1 d . . . . .
O2 O 0.25565(16) 1.0235(13) 0.4184(3) 0.0888(17) Uani 1 1 d . . . . .
O3 O 0.40975(14) 0.9692(9) 0.8604(2) 0.0594(9) Uani 1 1 d . . . . .
O4 O 0.51713(13) 0.4672(9) 0.6351(2) 0.0612(9) Uani 1 1 d . . . . .
C1 C 0.2818(3) 0.8652(18) 0.1139(4) 0.0754(16) Uani 1 1 d . . . . .
H1 H 0.268559 0.898408 0.053178 0.090 Uiso 1 1 calc R . . . .
C2 C 0.30012(17) 0.8439(11) 0.2844(3) 0.0493(10) Uani 1 1 d . . . . .
C3 C 0.29551(17) 0.8943(14) 0.3857(3) 0.0551(11) Uani 1 1 d . . . . .
C4 C 0.33976(19) 0.7942(13) 0.4471(3) 0.0535(11) Uani 1 1 d . . . . .
H4 H 0.366846 0.668484 0.421761 0.064 Uiso 1 1 calc R . . . .
C5 C 0.34187(19) 0.8795(13) 0.5380(3) 0.0543(11) Uani 1 1 d . . . . .
H5 H 0.312994 0.996174 0.560601 0.065 Uiso 1 1 calc R . . . .
C6 C 0.38363(17) 0.8138(11) 0.6068(3) 0.0467(9) Uani 1 1 d . . . . .
C7 C 0.43086(18) 0.6585(12) 0.5832(3) 0.0494(10) Uani 1 1 d . . . . .
H7 H 0.436353 0.585715 0.521564 0.059 Uiso 1 1 calc R . . . .
C8 C 0.46935(17) 0.6128(12) 0.6509(3) 0.0476(9) Uani 1 1 d . . . . .
C9 C 0.46146(17) 0.7194(11) 0.7440(3) 0.0465(9) Uani 1 1 d . . . . .
C10 C 0.5404(2) 0.8901(14) 0.8149(4) 0.0698(14) Uani 1 1 d . . . . .
H10A H 0.556646 0.902326 0.753408 0.105 Uiso 1 1 calc GR . . . .
H10B H 0.566296 0.823417 0.860785 0.105 Uiso 1 1 calc GR . . . .
H10C H 0.526726 1.099423 0.831958 0.105 Uiso 1 1 calc GR . . . .
C11 C 0.34083(18) 0.6891(12) 0.2305(3) 0.0520(10) Uani 1 1 d . . . . .
H11 H 0.371019 0.591546 0.255220 0.062 Uiso 1 1 calc R . . . .
C12 C 0.3274(3) 0.7094(17) 0.1324(4) 0.0769(17) Uani 1 1 d . . . . .
H12 H 0.348504 0.621621 0.084837 0.092 Uiso 1 1 calc R . . . .
C13 C 0.37552(17) 0.9243(11) 0.6997(3) 0.0487(9) Uani 1 1 d . . . . .
H13 H 0.344324 1.030943 0.715582 0.058 Uiso 1 1 calc R . . . .
C14 C 0.41415(18) 0.8741(11) 0.7675(3) 0.0466(9) Uani 1 1 d . . . . .
C15 C 0.3616(2) 1.1244(14) 0.8875(4) 0.0643(13) Uani 1 1 d . . . . .
H15A H 0.355444 1.308511 0.847284 0.096 Uiso 1 1 calc GR . . . .
H15B H 0.364177 1.195040 0.952245 0.096 Uiso 1 1 calc GR . . . .
H15C H 0.332802 0.973884 0.881357 0.096 Uiso 1 1 calc GR . . . .
C16 C 0.5266(2) 0.3471(16) 0.5428(4) 0.0682(14) Uani 1 1 d . . . . .
H16A H 0.524518 0.522263 0.498027 0.102 Uiso 1 1 calc GR . . . .
H16B H 0.500600 0.185794 0.527433 0.102 Uiso 1 1 calc GR . . . .
H16C H 0.561269 0.251761 0.540205 0.102 Uiso 1 1 calc GR . . . .

loop_
_atom_site_aniso_label
_atom_site_aniso_U_11
_atom_site_aniso_U_22
_atom_site_aniso_U_33
_atom_site_aniso_U_23
_atom_site_aniso_U_13
_atom_site_aniso_U_12
S1 0.0603(7) 0.0942(10) 0.0518(6) 0.0021(6) -0.0125(6) -0.0033(7)
O1 0.0559(17) 0.066(2) 0.0425(15) 0.0075(15) -0.0120(13) -0.0001(15)
O2 0.063(2) 0.150(5) 0.053(2) -0.029(2) -0.0104(17) 0.037(2)
O3 0.0621(19) 0.081(2) 0.0351(15) -0.0055(16) -0.0029(13) 0.0073(17)
O4 0.0514(18) 0.085(2) 0.0472(18) -0.0046(16) -0.0016(15) 0.0146(17)
C1 0.083(4) 0.099(4) 0.044(2) 0.000(3) -0.008(2) -0.029(4)
C2 0.048(2) 0.058(3) 0.042(2) -0.0057(19) -0.0045(16) -0.005(2)
C3 0.049(2) 0.074(3) 0.042(2) -0.011(2) -0.0058(18) 0.002(2)
C4 0.050(2) 0.065(3) 0.045(2) -0.003(2) -0.0048(17) 0.004(2)
C5 0.048(2) 0.070(3) 0.045(2) -0.002(2) -0.0045(17) 0.001(2)
C6 0.047(2) 0.054(2) 0.0388(19) 0.0016(17) 0.0002(16) -0.0020(19)
C7 0.050(2) 0.060(3) 0.0384(19) -0.0001(18) -0.0014(16) -0.001(2)
C8 0.044(2) 0.057(2) 0.042(2) 0.0027(19) 0.0019(16) 0.0024(18)
C9 0.049(2) 0.053(2) 0.0382(18) 0.0051(18) -0.0045(15) -0.0025(19)
C10 0.063(3) 0.070(3) 0.076(4) 0.005(3) -0.025(3) 0.002(3)
C11 0.048(2) 0.065(3) 0.043(2) -0.0080(19) -0.0002(16) -0.004(2)
C12 0.083(4) 0.094(4) 0.054(3) -0.016(3) 0.019(3) -0.018(3)
C13 0.047(2) 0.061(2) 0.038(2) 0.0001(18) 0.0009(16) 0.0004(18)
C14 0.053(2) 0.053(2) 0.0333(19) -0.0003(17) 0.0024(16) -0.0021(19)
C15 0.073(3) 0.070(3) 0.049(2) -0.007(2) 0.010(2) 0.007(3)
C16 0.061(3) 0.086(4) 0.058(3) -0.015(3) 0.007(2) 0.009(3)

loop_
_atom_type_symbol
_atom_type_description
_atom_type_scat_dispersion_real
_atom_type_scat_dispersion_imag
_atom_type_scat_source
C C 0.0033 0.0016 'International Tables Vol C Tables 4.2.6.8 and 6.1.1.4'
H H 0.0000 0.0000 'International Tables Vol C Tables 4.2.6.8 and 6.1.1.4'
O O 0.0106 0.0060 'International Tables Vol C Tables 4.2.6.8 and 6.1.1.4'
S S 0.1246 0.1234 'International Tables Vol C Tables 4.2.6.8 and 6.1.1.4'

loop_
_geom_angle_atom_site_label_1
_geom_angle_atom_site_label_2
_geom_angle_atom_site_label_3
_geom_angle
_geom_angle_site_symmetry_1
_geom_angle_site_symmetry_3
_geom_angle_publ_flag
C1 S1 C2 92.9(3) . . ?
C9 O1 C10 114.5(4) . . ?
C14 O3 C15 117.0(4) . . ?
C8 O4 C16 117.0(4) . . ?
S1 C1 H1 123.8 . . ?
C12 C1 S1 112.4(4) . . ?
C12 C1 H1 123.8 . . ?
C3 C2 S1 118.3(3) . . ?
C11 C2 S1 111.4(3) . . ?
C11 C2 C3 130.3(4) . . ?
O2 C3 C2 119.9(4) . . ?
O2 C3 C4 121.5(4) . . ?
C2 C3 C4 118.6(4) . . ?
C3 C4 H4 119.2 . . ?
C5 C4 C3 121.5(5) . . ?
C5 C4 H4 119.2 . . ?
C4 C5 H5 115.8 . . ?
C4 C5 C6 128.4(5) . . ?
C6 C5 H5 115.8 . . ?
C7 C6 C5 123.1(4) . . ?
C7 C6 C13 119.8(4) . . ?
C13 C6 C5 117.1(4) . . ?
C6 C7 H7 119.9 . . ?
C8 C7 C6 120.2(4) . . ?
C8 C7 H7 119.9 . . ?
O4 C8 C7 124.9(4) . . ?
O4 C8 C9 114.6(4) . . ?
C7 C8 C9 120.5(4) . . ?
O1 C9 C8 120.7(4) . . ?
O1 C9 C14 120.0(4) . . ?
C14 C9 C8 119.3(4) . . ?
O1 C10 H10A 109.5 . . ?
O1 C10 H10B 109.5 . . ?
O1 C10 H10C 109.5 . . ?
H10A C10 H10B 109.5 . . ?
H10A C10 H10C 109.5 . . ?
H10B C10 H10C 109.5 . . ?
C2 C11 H11 125.7 . . ?
C12 C11 C2 108.5(5) . . ?
C12 C11 H11 125.7 . . ?
C1 C12 C11 114.8(5) . . ?
C1 C12 H12 122.6 . . ?
C11 C12 H12 122.6 . . ?
C6 C13 H13 120.2 . . ?
C14 C13 C6 119.6(4) . . ?
C14 C13 H13 120.2 . . ?
O3 C14 C9 115.3(4) . . ?
O3 C14 C13 124.1(4) . . ?
C13 C14 C9 120.6(4) . . ?
O3 C15 H15A 109.5 . . ?
O3 C15 H15B 109.5 . . ?
O3 C15 H15C 109.5 . . ?
H15A C15 H15B 109.5 . . ?
H15A C15 H15C 109.5 . . ?
H15B C15 H15C 109.5 . . ?
O4 C16 H16A 109.5 . . ?
O4 C16 H16B 109.5 . . ?
O4 C16 H16C 109.5 . . ?
H16A C16 H16B 109.5 . . ?
H16A C16 H16C 109.5 . . ?
H16B C16 H16C 109.5 . . ?

loop_
_geom_bond_atom_site_label_1
_geom_bond_atom_site_label_2
_geom_bond_distance
_geom_bond_site_symmetry_2
_geom_bond_publ_flag
S1 C1 1.676(7) . ?
S1 C2 1.704(5) . ?
O1 C9 1.372(5) . ?
O1 C10 1.411(6) . ?
O2 C3 1.229(6) . ?
O3 C14 1.371(5) . ?
O3 C15 1.427(6) . ?
O4 C8 1.367(5) . ?
O4 C16 1.413(6) . ?
C1 H1 0.9300 . ?
C1 C12 1.344(10) . ?
C2 C3 1.447(6) . ?
C2 C11 1.430(6) . ?
C3 C4 1.474(6) . ?
C4 H4 0.9300 . ?
C4 C5 1.330(6) . ?
C5 H5 0.9300 . ?
C5 C6 1.459(6) . ?
C6 C7 1.395(6) . ?
C6 C13 1.401(6) . ?
C7 H7 0.9300 . ?
C7 C8 1.376(6) . ?
C8 C9 1.398(6) . ?
C9 C14 1.395(6) . ?
C10 H10A 0.9600 . ?
C10 H10B 0.9600 . ?
C10 H10C 0.9600 . ?
C11 H11 0.9300 . ?
C11 C12 1.428(7) . ?
C12 H12 0.9300 . ?
C13 H13 0.9300 . ?
C13 C14 1.382(6) . ?
C15 H15A 0.9600 . ?
C15 H15B 0.9600 . ?
C15 H15C 0.9600 . ?
C16 H16A 0.9600 . ?
C16 H16B 0.9600 . ?
C16 H16C 0.9600 . ?

loop_
_geom_torsion_atom_site_label_1
_geom_torsion_atom_site_label_2
_geom_torsion_atom_site_label_3
_geom_torsion_atom_site_label_4
_geom_torsion
_geom_torsion_site_symmetry_1
_geom_torsion_site_symmetry_2
_geom_torsion_site_symmetry_3
_geom_torsion_site_symmetry_4
_geom_torsion_publ_flag
S1 C1 C12 C11 -0.9(7) . . . . ?
S1 C2 C3 O2 4.5(7) . . . . ?
S1 C2 C3 C4 -174.2(4) . . . . ?
S1 C2 C11 C12 0.0(5) . . . . ?
O1 C9 C14 O3 2.3(6) . . . . ?
O1 C9 C14 C13 -178.0(4) . . . . ?
O2 C3 C4 C5 -9.6(9) . . . . ?
O4 C8 C9 O1 -3.1(6) . . . . ?
O4 C8 C9 C14 179.5(4) . . . . ?
C1 S1 C2 C3 178.4(4) . . . . ?
C1 S1 C2 C11 -0.4(4) . . . . ?
C2 S1 C1 C12 0.7(5) . . . . ?
C2 C3 C4 C5 169.1(5) . . . . ?
C2 C11 C12 C1 0.6(7) . . . . ?
C3 C2 C11 C12 -178.6(5) . . . . ?
C3 C4 C5 C6 -177.0(5) . . . . ?
C4 C5 C6 C7 3.8(8) . . . . ?
C4 C5 C6 C13 -178.4(5) . . . . ?
C5 C6 C7 C8 178.0(5) . . . . ?
C5 C6 C13 C14 -178.9(4) . . . . ?
C6 C7 C8 O4 -179.3(4) . . . . ?
C6 C7 C8 C9 0.4(7) . . . . ?
C6 C13 C14 O3 -179.2(4) . . . . ?
C6 C13 C14 C9 1.1(7) . . . . ?
C7 C6 C13 C14 -1.0(7) . . . . ?
C7 C8 C9 O1 177.2(4) . . . . ?
C7 C8 C9 C14 -0.2(7) . . . . ?
C8 C9 C14 O3 179.8(4) . . . . ?
C8 C9 C14 C13 -0.5(7) . . . . ?
C10 O1 C9 C8 83.5(6) . . . . ?
C10 O1 C9 C14 -99.1(5) . . . . ?
C11 C2 C3 O2 -177.0(5) . . . . ?
C11 C2 C3 C4 4.3(8) . . . . ?
C13 C6 C7 C8 0.2(7) . . . . ?
C15 O3 C14 C9 -179.2(4) . . . . ?
C15 O3 C14 C13 1.1(7) . . . . ?
C16 O4 C8 C7 -1.9(7) . . . . ?
C16 O4 C8 C9 178.4(5) . . . . ?
